data_7111192
loop_
_publ_author_name
'Field, Jason E.'
'Venkataraman, D.'

_publ_section_title
;
 Helix versus zig-zag: control of supramolecular topology via carboxylic
 acid conformations in ortho-substituted phenyl amines
;
_journal_issue 4
_journal_name_full 'Chemical Communications'
_journal_page_first 306
_journal_paper_doi 10.1039/b110049a
_journal_year 2002
_chemical_compound_source 'Local laboratory'
_chemical_formula_moiety 'C20 H15 N O4 '
_chemical_formula_sum 'C20 H15 N O4'
_chemical_formula_weight 333.343
_chemical_name_systematic
;
?
;
_space_group_IT_number 14
_symmetry_cell_setting monoclinic
_symmetry_space_group_name_Hall '-P 2ybc'
_symmetry_space_group_name_H-M 'P 1 21/c 1'
_cell_angle_alpha 90.00
_cell_angle_beta 97.629(2)
_cell_angle_gamma 90.00
_cell_formula_units_Z 4
_cell_length_a 9.2755(2)
_cell_length_b 10.7912(4)
_cell_length_c 16.7186(4)
_cell_measurement_reflns_used 2977
_cell_measurement_temperature 298
_cell_measurement_theta_max 25.028
_cell_measurement_theta_min 4.076
_cell_volume 1658.62(8)
_computing_cell_refinement 'HKL Scalepack (Otwinowski & Minor 1997)'
_computing_data_collection KappaCCD
_computing_data_reduction 'Denzo and Scalepak (Otwinowski & Minor, 1997)'
_computing_structure_refinement 'SHELXL-97 (Sheldrick, 1997)'
_diffrn_measured_fraction_theta_full 0.992
_diffrn_measured_fraction_theta_max 0.992
_diffrn_measurement_device KappaCCD
_diffrn_measurement_method CCD
_diffrn_orient_matrix_type X=UH
_diffrn_orient_matrix_UB_11 0.10848
_diffrn_orient_matrix_UB_12 -0.00024
_diffrn_orient_matrix_UB_13 -0.00793
_diffrn_orient_matrix_UB_21 -0.00670
_diffrn_orient_matrix_UB_22 0.00940
_diffrn_orient_matrix_UB_23 -0.09195
_diffrn_orient_matrix_UB_31 0.00856
_diffrn_orient_matrix_UB_32 0.05949
_diffrn_orient_matrix_UB_33 0.00546
_diffrn_radiation_source 'fine-focus sealed tube'
_diffrn_radiation_type ' MoK\a'
_diffrn_radiation_wavelength_id all
_diffrn_reflns_limit_h_max 10
_diffrn_reflns_limit_h_min -10
_diffrn_reflns_limit_k_max 11
_diffrn_reflns_limit_k_min -12
_diffrn_reflns_limit_l_max 19
_diffrn_reflns_limit_l_min -19
_diffrn_reflns_number 5471
_diffrn_reflns_theta_full 25.03
_diffrn_reflns_theta_max 25.03
_diffrn_reflns_theta_min 4.14
_exptl_absorpt_coefficient_mu 0.094
_exptl_absorpt_correction_type none
_exptl_crystal_colour yellow
_exptl_crystal_density_diffrn 1.335
_exptl_crystal_density_method 'not measured'
_exptl_crystal_description Cube
_refine_diff_density_max 0.266
_refine_diff_density_min -0.238
_refine_diff_density_rms 0.031
_refine_ls_extinction_coef 0.019(3)
_refine_ls_extinction_expression Fc^*^=kFc[1+0.001xFc^2^\l^3^/sin(2\q)]^-1/4^
_refine_ls_extinction_method SHELXL
_refine_ls_goodness_of_fit_ref 1.010
_refine_ls_hydrogen_treatment noref
_refine_ls_matrix_type full
_refine_ls_number_parameters 227
_refine_ls_number_reflns 2901
_refine_ls_number_restraints 0
_refine_ls_restrained_S_all 1.010
_refine_ls_R_factor_all 0.0539
_refine_ls_R_factor_gt 0.0391
_refine_ls_shift/su_max 0.000
_refine_ls_shift/su_mean 0.000
_refine_ls_structure_factor_coef Fsqd
_refine_ls_weighting_details 'calc w=1/[\s^2^(Fo^2^)+(0.0619P)^2^+0.2818P] where P=(Fo^2^+2Fc^2^)/3'
_refine_ls_weighting_scheme calc
_refine_ls_wR_factor_gt 0.1024
_refine_ls_wR_factor_ref 0.1138
_reflns_number_gt 2278
_reflns_number_total 2901
_reflns_threshold_expression >2sigma(I)
_cod_data_source_file b110049asup1.cif
_cod_data_source_block 3
_cod_depositor_comments
;
The following automatic conversions were performed:

'_symmetry_cell_setting' value 'Monoclinic' changed to 'monoclinic'
according to /home/saulius/struct/CIF-dictionaries/cif_core.dic
dictionary named 'cif_core.dic' version 2.4.2 from 2011-04-26.

Automatic conversion script
Id: cif_fix_values 1891 2012-01-12 08:04:46Z andrius 
;
_cod_original_cell_volume 1658.61(8)
_cod_original_sg_symbol_H-M 'P 21/c        '
_cod_original_formula_sum 'C20 H15 N O4 '
_cod_database_code 7111192

loop_
_symmetry_equiv_pos_as_xyz
+X,+Y,+Z
-X,-Y,-Z
'-X,+Y+ 1/2,-Z+ 1/2'
'+X,-Y+ 1/2,+Z+ 1/2'

loop_
_atom_site_label
_atom_site_type_symbol
_atom_site_fract_x
_atom_site_fract_y
_atom_site_fract_z
_atom_site_U_iso_or_equiv
_atom_site_adp_type
_atom_site_occupancy
_atom_site_symmetry_multiplicity
_atom_site_calc_flag
_atom_site_refinement_flags
O1 O 0.30521(14) 0.14402(11) 0.27518(7) 0.0630(4) Uani 1 1 d .
O2 O 0.31727(14) -0.05084(12) 0.31186(7) 0.0625(4) Uani 1 1 d .
O3 O 0.38832(14) 0.28880(14) 0.16470(7) 0.0740(4) Uani 1 1 d .
O7 O 0.47321(16) 0.38644(17) 0.06617(8) 0.0899(5) Uani 1 1 d .
N1 N 0.14096(13) 0.14111(11) 0.11463(7) 0.0427(3) Uani 1 1 d .
C1 C 0.01895(15) 0.10641(14) 0.15389(8) 0.0403(4) Uani 1 1 d .
C2 C -0.06476(19) 0.19814(17) 0.18343(10) 0.0536(4) Uani 1 1 d .
C3 C -0.1847(2) 0.1667(2) 0.22004(11) 0.0664(5) Uani 1 1 d .
C4 C -0.2217(2) 0.0450(2) 0.22897(12) 0.0678(5) Uani 1 1 d .
C5 C -0.13840(19) -0.04613(19) 0.20062(11) 0.0619(5) Uani 1 1 d .
C6 C -0.01891(17) -0.01605(15) 0.16282(9) 0.0483(4) Uani 1 1 d .
C7 C 0.24703(15) 0.04820(14) 0.10511(9) 0.0418(4) Uani 1 1 d .
C8 C 0.27231(17) 0.01038(16) 0.02863(9) 0.0493(4) Uani 1 1 d .
C9 C 0.36583(19) -0.08617(18) 0.01901(11) 0.0592(5) Uani 1 1 d .
C10 C 0.43536(19) -0.14794(19) 0.08520(11) 0.0621(5) Uani 1 1 d .
C11 C 0.41309(18) -0.11080(17) 0.16151(11) 0.0549(4) Uani 1 1 d .
C12 C 0.32243(16) -0.01153(15) 0.17269(9) 0.0451(4) Uani 1 1 d .
C13 C 0.11986(17) 0.23537(14) 0.05376(9) 0.0441(4) Uani 1 1 d .
C14 C -0.01236(19) 0.24383(16) 0.00410(10) 0.0540(4) Uani 1 1 d .
C15 C -0.0322(2) 0.32704(18) -0.05874(10) 0.0628(5) Uani 1 1 d .
C16 C 0.0792(2) 0.40245(18) -0.07496(11) 0.0668(5) Uani 1 1 d .
C17 C 0.2099(2) 0.39776(18) -0.02560(11) 0.0624(5) Uani 1 1 d .
C18 C 0.23221(18) 0.31636(15) 0.04016(9) 0.0490(4) Uani 1 1 d .
C19 C 0.31333(16) 0.02520(16) 0.25777(9) 0.0483(4) Uani 1 1 d .
C20 C 0.36932(19) 0.32653(16) 0.09611(10) 0.0542(4) Uani 1 1 d .
H1 H 0.3062 0.1851 0.2340 0.095 Uiso 1 1 calc R
H7 H 0.5360 0.4072 0.1029 0.135 Uiso 1 1 calc R
H2 H -0.0399 0.2810 0.1785 0.064 Uiso 1 1 d R
H3 H -0.2410 0.2289 0.2388 0.080 Uiso 1 1 d R
H4 H -0.3022 0.0244 0.2539 0.081 Uiso 1 1 d R
H5 H -0.1625 -0.1289 0.2068 0.074 Uiso 1 1 d R
H6 H 0.0360 -0.0786 0.1434 0.058 Uiso 1 1 d R
H8 H 0.2255 0.0508 -0.0166 0.059 Uiso 1 1 d R
H9 H 0.3820 -0.1097 -0.0326 0.071 Uiso 1 1 d R
H10 H 0.4968 -0.2141 0.0785 0.075 Uiso 1 1 d R
H11 H 0.4595 -0.1528 0.2062 0.066 Uiso 1 1 d R
H14 H -0.0887 0.1923 0.0135 0.065 Uiso 1 1 d R
H15 H -0.1222 0.3322 -0.0906 0.075 Uiso 1 1 d R
H16 H 0.0665 0.4561 -0.1188 0.080 Uiso 1 1 d R
H17 H 0.2852 0.4497 -0.0361 0.075 Uiso 1 1 d R

loop_
_atom_site_aniso_label
_atom_site_aniso_U_11
_atom_site_aniso_U_22
_atom_site_aniso_U_33
_atom_site_aniso_U_23
_atom_site_aniso_U_13
_atom_site_aniso_U_12
O1 0.0874(9) 0.0572(8) 0.0431(6) -0.0030(5) 0.0035(6) -0.0106(7)
O2 0.0665(8) 0.0701(8) 0.0507(7) 0.0139(6) 0.0073(5) 0.0128(6)
O3 0.0738(9) 0.0898(10) 0.0541(8) 0.0130(7) -0.0073(6) -0.0392(8)
O7 0.0784(10) 0.1306(14) 0.0595(8) 0.0122(8) 0.0048(7) -0.0555(10)
N1 0.0420(7) 0.0433(7) 0.0424(7) 0.0024(5) 0.0043(5) -0.0037(6)
C1 0.0384(8) 0.0440(9) 0.0367(8) -0.0001(6) -0.0011(6) -0.0024(7)
C2 0.0575(10) 0.0501(10) 0.0533(10) -0.0035(7) 0.0083(7) 0.0011(8)
C3 0.0611(12) 0.0778(14) 0.0627(11) -0.0021(9) 0.0174(9) 0.0122(10)
C4 0.0475(10) 0.0888(15) 0.0691(12) 0.0161(10) 0.0151(8) -0.0011(10)
C5 0.0514(10) 0.0627(12) 0.0705(12) 0.0165(9) 0.0038(8) -0.0114(9)
C6 0.0449(9) 0.0447(9) 0.0543(9) 0.0029(7) 0.0027(7) -0.0032(7)
C7 0.0369(8) 0.0434(8) 0.0449(8) -0.0023(6) 0.0049(6) -0.0079(7)
C8 0.0459(9) 0.0572(10) 0.0445(9) -0.0043(7) 0.0048(6) -0.0117(8)
C9 0.0529(10) 0.0697(12) 0.0570(11) -0.0161(9) 0.0151(8) -0.0080(9)
C10 0.0501(10) 0.0665(12) 0.0718(12) -0.0089(9) 0.0154(8) 0.0066(9)
C11 0.0442(9) 0.0597(11) 0.0605(10) 0.0045(8) 0.0061(7) 0.0045(8)
C12 0.0371(8) 0.0517(9) 0.0460(8) 0.0006(7) 0.0044(6) -0.0032(7)
C13 0.0517(9) 0.0410(8) 0.0389(8) -0.0003(6) 0.0037(6) -0.0035(7)
C14 0.0559(10) 0.0524(10) 0.0513(9) 0.0023(8) -0.0019(7) -0.0064(8)
C15 0.0676(12) 0.0662(12) 0.0511(10) 0.0066(9) -0.0050(8) 0.0050(10)
C16 0.0860(14) 0.0609(12) 0.0525(10) 0.0152(8) 0.0055(9) 0.0009(10)
C17 0.0760(13) 0.0584(11) 0.0537(10) 0.0077(8) 0.0114(9) -0.0132(9)
C18 0.0567(10) 0.0481(9) 0.0426(8) 0.0004(7) 0.0075(7) -0.0083(8)
C19 0.0391(8) 0.0585(11) 0.0461(9) 0.0039(8) 0.0012(6) 0.0007(7)
C20 0.0595(11) 0.0562(10) 0.0476(10) -0.0018(8) 0.0097(7) -0.0183(8)

loop_
_atom_type_symbol
_atom_type_description
_atom_type_scat_dispersion_real
_atom_type_scat_dispersion_imag
_atom_type_scat_source
C C 0.0033 0.0016 'International Tables Vol C Tables 4.2.6.8 and 6.1.1.4'
H H 0.0000 0.0000 'International Tables Vol C Tables 4.2.6.8 and 6.1.1.4'
N N 0.0061 0.0033 'International Tables Vol C Tables 4.2.6.8 and 6.1.1.4'
O O 0.0106 0.0060 'International Tables Vol C Tables 4.2.6.8 and 6.1.1.4'

loop_
_diffrn_radiation_wavelength
0.71073

loop_
_geom_angle_atom_site_label_1
_geom_angle_atom_site_label_2
_geom_angle_atom_site_label_3
_geom_angle
C7 N1 C1 117.76(12)
C7 N1 C13 116.75(12)
C1 N1 C13 117.99(12)
C6 C1 C2 118.79(14)
C6 C1 N1 121.86(14)
C2 C1 N1 119.35(14)
C3 C2 C1 120.25(17)
C4 C3 C2 120.76(18)
C3 C4 C5 119.23(17)
C4 C5 C6 120.69(18)
C1 C6 C5 120.27(16)
C8 C7 C12 118.56(15)
C8 C7 N1 120.72(13)
C12 C7 N1 120.63(13)
C9 C8 C7 120.95(15)
C10 C9 C8 120.46(16)
C9 C10 C11 119.43(17)
C10 C11 C12 121.08(17)
C11 C12 C7 119.42(15)
C11 C12 C19 116.46(14)
C7 C12 C19 124.12(14)
C14 C13 C18 118.58(14)
C14 C13 N1 119.81(14)
C18 C13 N1 121.54(13)
C15 C14 C13 121.14(16)
C16 C15 C14 120.71(17)
C15 C16 C17 119.20(17)
C16 C17 C18 121.40(17)
C17 C18 C13 118.87(15)
C17 C18 C20 118.34(15)
C13 C18 C20 122.62(14)
O2 C19 O1 119.20(15)
O2 C19 C12 121.99(16)
O1 C19 C12 118.78(14)
O3 C20 O7 120.39(16)
O3 C20 C18 125.47(15)
O7 C20 C18 114.09(15)
C19 O1 H1 109.5
C20 O7 H7 109.5
C3 C2 H2 119.9
C1 C2 H2 119.8
C4 C3 H3 119.6
C2 C3 H3 119.6
C3 C4 H4 120.4
C5 C4 H4 120.4
C4 C5 H5 119.7
C6 C5 H5 119.7
C1 C6 H6 119.9
C5 C6 H6 119.9
C9 C8 H8 119.5
C7 C8 H8 119.5
C10 C9 H9 119.8
C8 C9 H9 119.8
C9 C10 H10 120.3
C11 C10 H10 120.3
C10 C11 H11 119.5
C12 C11 H11 119.4
C15 C14 H14 119.4
C13 C14 H14 119.4
C16 C15 H15 119.6
C14 C15 H15 119.7
C15 C16 H16 120.4
C17 C16 H16 120.4
C16 C17 H17 119.3
C18 C17 H17 119.3

loop_
_geom_bond_atom_site_label_1
_geom_bond_atom_site_label_2
_geom_bond_distance
O1 C19 1.319(2)
O2 C19 1.2182(19)
O3 C20 1.208(2)
O7 C20 1.313(2)
N1 C7 1.428(2)
N1 C1 1.4315(19)
N1 C13 1.4338(19)
C1 C6 1.380(2)
C1 C2 1.389(2)
C2 C3 1.381(3)
C3 C4 1.371(3)
C4 C5 1.373(3)
C5 C6 1.385(2)
C7 C8 1.392(2)
C7 C12 1.404(2)
C8 C9 1.379(3)
C9 C10 1.377(3)
C10 C11 1.379(2)
C11 C12 1.390(2)
C12 C19 1.490(2)
C13 C14 1.390(2)
C13 C18 1.402(2)
C14 C15 1.376(2)
C15 C16 1.371(3)
C16 C17 1.374(3)
C17 C18 1.401(2)
C18 C20 1.479(2)
O1 H1 0.8200
O7 H7 0.8200
C2 H2 0.9299
C3 H3 0.9299
C4 H4 0.9300
C5 H5 0.9300
C6 H6 0.9301
C8 H8 0.9300
C9 H9 0.9301
C10 H10 0.9300
C11 H11 0.9300
C14 H14 0.9300
C15 H15 0.9301
C16 H16 0.9300
C17 H17 0.9300
